data_7000327
loop_
_publ_author_name
'Adams, Christopher J.'
'Anderson, Kirsty M.'
'Connelly, Neil G.'
'Harding, David J.'
'Hayward, Owen D.'
'Orpen, A. Guy'
'Patr\'on, Elena'
'Rieger, Philip H.'

_publ_section_title
;
 The d3/d2 alkyne complexes [MX2(\h-RC&#xE002;CR)Tp&#x2032;]z (X =
 halide, z = 0 and 1+): final links in a d6--d2 redox family tree
;
_journal_issue 3
_journal_name_full 'Dalton Transactions'
_journal_page_first 530
_journal_page_last 543
_journal_paper_doi 10.1039/b813642d
_journal_year 2009
_chemical_formula_sum 'C29 H32 B Cl7 F N6 Sb W'
_chemical_formula_weight 1048.17
_chemical_name_systematic
;
?
;
_space_group_IT_number 14
_symmetry_cell_setting monoclinic
_symmetry_space_group_name_Hall '-P 2ybc'
_symmetry_space_group_name_H-M 'P 1 21/c 1'
_atom_sites_solution_hydrogens geom
_atom_sites_solution_primary direct
_atom_sites_solution_secondary difmap
_audit_creation_method SHELXL-97
_cell_angle_alpha 90.00
_cell_angle_beta 102.369(9)
_cell_angle_gamma 90.00
_cell_formula_units_Z 4
_cell_length_a 13.5069(18)
_cell_length_b 16.1788(15)
_cell_length_c 19.1244(15)
_cell_measurement_temperature 173(2)
_cell_volume 4082.2(7)
_computing_cell_refinement 'Bruker SMART'
_computing_data_collection 'Bruker SMART'
_computing_data_reduction 'Bruker SAINT'
_computing_molecular_graphics 'Bruker SHELXTL'
_computing_publication_material 'Bruker SHELXTL'
_computing_structure_refinement 'SHELXL-97 (Sheldrick, 1997)'
_computing_structure_solution 'SHELXS-97 (Sheldrick, 1990)'
_diffrn_ambient_temperature 173(2)
_diffrn_measured_fraction_theta_full 0.999
_diffrn_measured_fraction_theta_max 0.999
_diffrn_measurement_device_type 'CCD area detector'
_diffrn_measurement_method 'omega scans with narrow frames'
_diffrn_radiation_monochromator graphite
_diffrn_radiation_source 'fine-focus sealed tube'
_diffrn_radiation_type MoK\a
_diffrn_radiation_wavelength 0.71073
_diffrn_reflns_av_R_equivalents 0.0341
_diffrn_reflns_av_sigmaI/netI 0.0270
_diffrn_reflns_limit_h_max 17
_diffrn_reflns_limit_h_min -11
_diffrn_reflns_limit_k_max 20
_diffrn_reflns_limit_k_min -20
_diffrn_reflns_limit_l_max 24
_diffrn_reflns_limit_l_min -24
_diffrn_reflns_number 45157
_diffrn_reflns_theta_full 27.49
_diffrn_reflns_theta_max 27.49
_diffrn_reflns_theta_min 1.99
_diffrn_standards_decay_% 0
_exptl_absorpt_coefficient_mu 3.968
_exptl_absorpt_correction_T_max 1.00
_exptl_absorpt_correction_T_min 0.518
_exptl_absorpt_correction_type multi-scan
_exptl_absorpt_process_details SADABS
_exptl_crystal_colour Red-brown
_exptl_crystal_density_diffrn 1.705
_exptl_crystal_density_meas ?
_exptl_crystal_density_method .
_exptl_crystal_description Block
_exptl_crystal_F_000 2024
_exptl_crystal_size_max 0.40
_exptl_crystal_size_mid 0.40
_exptl_crystal_size_min 0.20
_platon_squeeze_details
;
;
_refine_diff_density_max 0.749
_refine_diff_density_min -0.981
_refine_diff_density_rms 0.107
_refine_ls_extinction_method none
_refine_ls_goodness_of_fit_ref 1.059
_refine_ls_hydrogen_treatment constr
_refine_ls_matrix_type full
_refine_ls_number_parameters 416
_refine_ls_number_reflns 9360
_refine_ls_number_restraints 0
_refine_ls_restrained_S_all 1.059
_refine_ls_R_factor_all 0.0305
_refine_ls_R_factor_gt 0.0249
_refine_ls_shift/su_max 0.004
_refine_ls_shift/su_mean 0.000
_refine_ls_structure_factor_coef Fsqd
_refine_ls_weighting_details 'calc w=1/[\s^2^(Fo^2^)+(0.0296P)^2^+5.8950P] where P=(Fo^2^+2Fc^2^)/3'
_refine_ls_weighting_scheme calc
_refine_ls_wR_factor_gt 0.0615
_refine_ls_wR_factor_ref 0.0634
_reflns_number_gt 8183
_reflns_number_total 9360
_reflns_threshold_expression >2sigma(I)
_cod_data_source_file b813642d.txt
_cod_data_source_block 3[SbCl6]
_cod_depositor_comments
;
The following automatic conversions were performed:
'_symmetry_cell_setting' value 'Monoclinic' changed to 'monoclinic'
according to '/home/saulius/struct/CIF-dictionaries/cif_core.dic'
dictionary named 'cif_core.dic' version 2.4.1 from 2010-06-29.

Automatic conversion script
Id: cif_fix_enum 1527 2010-12-29 10:47:43Z saulius 
;
_cod_original_sg_symbol_H-M P2(1)/c
_cod_database_code 7000327

loop_
_symmetry_equiv_pos_as_xyz
'x, y, z'
'-x, y+1/2, -z+1/2'
'-x, -y, -z'
'x, -y-1/2, z-1/2'

loop_
_atom_site_label
_atom_site_type_symbol
_atom_site_fract_x
_atom_site_fract_y
_atom_site_fract_z
_atom_site_U_iso_or_equiv
_atom_site_adp_type
_atom_site_occupancy
_atom_site_symmetry_multiplicity
_atom_site_calc_flag
_atom_site_refinement_flags
_atom_site_disorder_assembly
_atom_site_disorder_group
W1 W 1.432631(9) 0.924039(7) 0.268067(6) 0.01437(4) Uani 1 1 d . . .
F1 F 1.36193(14) 1.02592(11) 0.27261(10) 0.0233(4) Uani 1 1 d . . .
Cl1 Cl 1.43705(7) 0.86822(5) 0.38022(4) 0.02816(18) Uani 1 1 d . . .
N1 N 1.5601(2) 1.00013(16) 0.32508(14) 0.0209(6) Uani 1 1 d . . .
N2 N 1.6513(2) 0.99943(16) 0.30407(14) 0.0211(6) Uani 1 1 d . . .
C1 C 1.4863(3) 1.0728(2) 0.4182(2) 0.0377(9) Uani 1 1 d . . .
H1A H 1.4252 1.0421 0.3958 0.057 Uiso 1 1 calc R . .
H1B H 1.4729 1.1323 0.4128 0.057 Uiso 1 1 calc R . .
H1C H 1.5052 1.0589 0.4692 0.057 Uiso 1 1 calc R . .
C2 C 1.5707(3) 1.0504(2) 0.38291(18) 0.0274(8) Uani 1 1 d . . .
C3 C 1.6697(3) 1.0795(2) 0.3992(2) 0.0342(9) Uani 1 1 d . . .
H3A H 1.6982 1.1154 0.4375 0.041 Uiso 1 1 calc R . .
C4 C 1.7192(3) 1.0468(2) 0.34972(19) 0.0287(8) Uani 1 1 d . . .
C5 C 1.8271(3) 1.0559(3) 0.3431(2) 0.0435(10) Uani 1 1 d . . .
H5A H 1.8378 1.0244 0.3016 0.065 Uiso 1 1 calc R . .
H5B H 1.8721 1.0349 0.3866 0.065 Uiso 1 1 calc R . .
H5C H 1.8418 1.1144 0.3368 0.065 Uiso 1 1 calc R . .
N3 N 1.47586(19) 0.98013(15) 0.17754(13) 0.0174(5) Uani 1 1 d . . .
N4 N 1.57652(19) 0.98434(15) 0.17460(13) 0.0177(5) Uani 1 1 d . . .
C6 C 1.3098(3) 1.0300(2) 0.10398(18) 0.0282(8) Uani 1 1 d . . .
H6A H 1.2825 1.0030 0.1417 0.042 Uiso 1 1 calc R . .
H6B H 1.2796 1.0051 0.0576 0.042 Uiso 1 1 calc R . .
H6C H 1.2937 1.0891 0.1028 0.042 Uiso 1 1 calc R . .
C7 C 1.4218(3) 1.01896(19) 0.11884(16) 0.0210(7) Uani 1 1 d . . .
C8 C 1.4888(3) 1.0474(2) 0.07843(17) 0.0254(7) Uani 1 1 d . . .
H8A H 1.4717 1.0772 0.0347 0.030 Uiso 1 1 calc R . .
C9 C 1.5850(3) 1.0242(2) 0.11383(17) 0.0229(7) Uani 1 1 d . . .
C10 C 1.6842(3) 1.0381(2) 0.0940(2) 0.0348(9) Uani 1 1 d . . .
H10A H 1.7383 1.0137 0.1306 0.052 Uiso 1 1 calc R . .
H10B H 1.6960 1.0976 0.0908 0.052 Uiso 1 1 calc R . .
H10C H 1.6836 1.0121 0.0476 0.052 Uiso 1 1 calc R . .
N5 N 1.5427(2) 0.83598(15) 0.25604(13) 0.0180(5) Uani 1 1 d . . .
N6 N 1.63784(19) 0.86008(16) 0.24873(13) 0.0191(5) Uani 1 1 d . . .
C11 C 1.4567(3) 0.7001(2) 0.2699(2) 0.0298(8) Uani 1 1 d . . .
H11A H 1.3983 0.7359 0.2700 0.045 Uiso 1 1 calc R . .
H11B H 1.4743 0.6699 0.3153 0.045 Uiso 1 1 calc R . .
H11C H 1.4398 0.6606 0.2302 0.045 Uiso 1 1 calc R . .
C12 C 1.5445(3) 0.75128(19) 0.26081(17) 0.0213(7) Uani 1 1 d . . .
C13 C 1.6399(3) 0.7242(2) 0.25724(18) 0.0277(8) Uani 1 1 d . . .
H13A H 1.6624 0.6685 0.2593 0.033 Uiso 1 1 calc R . .
C14 C 1.6969(3) 0.7936(2) 0.25016(17) 0.0233(7) Uani 1 1 d . . .
C15 C 1.8072(3) 0.7993(2) 0.2475(2) 0.0344(9) Uani 1 1 d . . .
H15A H 1.8254 0.8573 0.2425 0.052 Uiso 1 1 calc R . .
H15B H 1.8194 0.7676 0.2064 0.052 Uiso 1 1 calc R . .
H15C H 1.8486 0.7766 0.2917 0.052 Uiso 1 1 calc R . .
B1 B 1.6602(3) 0.9518(2) 0.23673(19) 0.0203(7) Uani 1 1 d . . .
H1 H 1.7290 0.9589 0.2259 0.024 Uiso 1 1 calc R . .
C16 C 1.3386(2) 0.85543(18) 0.19233(16) 0.0165(6) Uani 1 1 d . . .
C17 C 1.2945(2) 0.86795(18) 0.24601(16) 0.0183(6) Uani 1 1 d . . .
C18 C 1.2116(2) 0.8511(2) 0.28062(17) 0.0231(7) Uani 1 1 d . . .
C19 C 1.1904(3) 0.9049(2) 0.33244(19) 0.0304(8) Uani 1 1 d . . .
H19A H 1.2297 0.9536 0.3443 0.037 Uiso 1 1 calc R . .
C20 C 1.1122(3) 0.8877(3) 0.3668(2) 0.0435(10) Uani 1 1 d . . .
H20A H 1.0966 0.9254 0.4009 0.052 Uiso 1 1 calc R . .
C21 C 1.0575(3) 0.8164(3) 0.3513(2) 0.0507(13) Uani 1 1 d . . .
H21A H 1.0049 0.8044 0.3758 0.061 Uiso 1 1 calc R . .
C22 C 1.0774(3) 0.7612(3) 0.3006(2) 0.0496(12) Uani 1 1 d . . .
H22A H 1.0394 0.7115 0.2910 0.059 Uiso 1 1 calc R . .
C23 C 1.1539(3) 0.7793(3) 0.26354(19) 0.0335(9) Uani 1 1 d . . .
H23A H 1.1664 0.7431 0.2273 0.040 Uiso 1 1 calc R . .
C24 C 1.3251(2) 0.82052(19) 0.12087(16) 0.0190(6) Uani 1 1 d . . .
C25 C 1.2273(3) 0.8000(2) 0.08411(17) 0.0233(7) Uani 1 1 d . . .
H25A H 1.1718 0.8066 0.1069 0.028 Uiso 1 1 calc R . .
C26 C 1.2105(3) 0.7702(2) 0.01450(18) 0.0291(8) Uani 1 1 d . . .
H26A H 1.1436 0.7578 -0.0107 0.035 Uiso 1 1 calc R . .
C27 C 1.2918(3) 0.7586(2) -0.01815(17) 0.0302(8) Uani 1 1 d . . .
H27A H 1.2806 0.7377 -0.0656 0.036 Uiso 1 1 calc R . .
C28 C 1.3894(3) 0.7772(2) 0.01822(18) 0.0284(8) Uani 1 1 d . . .
H28A H 1.4449 0.7685 -0.0042 0.034 Uiso 1 1 calc R . .
C29 C 1.4064(3) 0.80875(19) 0.08734(17) 0.0222(7) Uani 1 1 d . . .
H29A H 1.4733 0.8223 0.1118 0.027 Uiso 1 1 calc R . .
Sb1 Sb 0.826741(17) 0.794548(14) 0.525125(12) 0.02298(6) Uani 1 1 d . . .
Cl2 Cl 0.71293(8) 0.69219(7) 0.55206(6) 0.0441(2) Uani 1 1 d . . .
Cl3 Cl 0.86588(11) 0.70681(7) 0.43558(6) 0.0557(3) Uani 1 1 d . . .
Cl4 Cl 0.96062(8) 0.73326(9) 0.60892(6) 0.0582(3) Uani 1 1 d . . .
Cl5 Cl 0.69405(10) 0.85256(10) 0.44104(7) 0.0730(4) Uani 1 1 d . . .
Cl6 Cl 0.79029(11) 0.87770(7) 0.61691(7) 0.0572(3) Uani 1 1 d . . .
Cl7 Cl 0.94101(10) 0.89547(8) 0.49915(6) 0.0539(3) Uani 1 1 d . . .

loop_
_atom_site_aniso_label
_atom_site_aniso_U_11
_atom_site_aniso_U_22
_atom_site_aniso_U_33
_atom_site_aniso_U_23
_atom_site_aniso_U_13
_atom_site_aniso_U_12
W1 0.01637(7) 0.01429(6) 0.01194(6) -0.00012(4) 0.00187(4) -0.00110(5)
F1 0.0279(10) 0.0191(9) 0.0226(9) 0.0018(7) 0.0050(8) 0.0018(8)
Cl1 0.0307(5) 0.0318(4) 0.0206(4) 0.0032(3) 0.0024(3) -0.0043(3)
N1 0.0249(15) 0.0197(13) 0.0170(12) -0.0015(10) 0.0020(10) -0.0043(11)
N2 0.0189(14) 0.0201(13) 0.0223(13) 0.0018(10) 0.0002(11) -0.0051(11)
C1 0.048(3) 0.037(2) 0.0278(19) -0.0146(16) 0.0089(17) -0.0059(18)
C2 0.035(2) 0.0221(16) 0.0216(16) -0.0032(13) -0.0010(14) -0.0040(15)
C3 0.042(2) 0.0269(18) 0.0277(18) -0.0077(14) -0.0058(16) -0.0089(16)
C4 0.0298(19) 0.0209(16) 0.0292(18) 0.0004(14) -0.0077(15) -0.0058(14)
C5 0.031(2) 0.041(2) 0.053(3) -0.0061(19) -0.0030(19) -0.0148(18)
N3 0.0186(13) 0.0181(12) 0.0158(12) 0.0032(10) 0.0041(10) -0.0006(10)
N4 0.0181(13) 0.0180(12) 0.0177(12) 0.0025(10) 0.0054(10) -0.0024(10)
C6 0.0286(19) 0.0320(19) 0.0216(16) 0.0085(14) -0.0001(14) 0.0087(15)
C7 0.0285(18) 0.0170(14) 0.0159(14) 0.0020(11) 0.0012(12) 0.0043(13)
C8 0.036(2) 0.0227(16) 0.0179(15) 0.0044(12) 0.0077(14) 0.0025(15)
C9 0.0308(19) 0.0188(15) 0.0212(15) 0.0030(12) 0.0101(13) -0.0020(13)
C10 0.035(2) 0.039(2) 0.036(2) 0.0103(17) 0.0184(17) -0.0011(17)
N5 0.0182(13) 0.0165(12) 0.0183(12) 0.0021(10) 0.0018(10) -0.0017(10)
N6 0.0149(13) 0.0219(13) 0.0199(13) 0.0007(10) 0.0023(10) -0.0001(11)
C11 0.035(2) 0.0160(15) 0.038(2) 0.0044(14) 0.0063(16) -0.0026(14)
C12 0.0268(18) 0.0162(14) 0.0200(15) 0.0001(12) 0.0026(13) 0.0006(13)
C13 0.0312(19) 0.0212(16) 0.0292(17) 0.0032(13) 0.0026(14) 0.0086(14)
C14 0.0238(17) 0.0256(16) 0.0194(15) 0.0004(12) 0.0018(13) 0.0066(13)
C15 0.0223(19) 0.042(2) 0.038(2) 0.0011(17) 0.0055(15) 0.0084(16)
B1 0.0156(17) 0.0222(17) 0.0224(17) 0.0024(14) 0.0023(14) -0.0027(14)
C16 0.0136(15) 0.0162(14) 0.0188(14) 0.0025(11) 0.0014(11) 0.0017(11)
C17 0.0169(15) 0.0173(14) 0.0198(14) 0.0017(11) 0.0020(12) 0.0023(12)
C18 0.0161(16) 0.0330(18) 0.0203(15) 0.0050(13) 0.0040(12) -0.0016(13)
C19 0.0259(19) 0.039(2) 0.0286(18) 0.0011(15) 0.0108(15) 0.0047(15)
C20 0.029(2) 0.071(3) 0.033(2) 0.004(2) 0.0127(17) 0.012(2)
C21 0.022(2) 0.099(4) 0.031(2) 0.021(2) 0.0052(16) -0.005(2)
C22 0.029(2) 0.077(3) 0.039(2) 0.015(2) -0.0011(18) -0.025(2)
C23 0.0229(19) 0.048(2) 0.0273(18) 0.0013(16) 0.0004(14) -0.0126(17)
C24 0.0207(16) 0.0182(14) 0.0171(14) -0.0003(11) 0.0019(12) 0.0002(12)
C25 0.0206(17) 0.0257(16) 0.0216(16) -0.0022(13) 0.0001(13) 0.0001(13)
C26 0.032(2) 0.0275(17) 0.0225(16) -0.0048(13) -0.0059(14) 0.0001(15)
C27 0.051(2) 0.0236(17) 0.0137(15) -0.0016(12) 0.0008(15) -0.0033(16)
C28 0.039(2) 0.0248(17) 0.0238(17) -0.0005(13) 0.0132(15) 0.0002(15)
C29 0.0256(18) 0.0206(15) 0.0198(15) -0.0006(12) 0.0036(13) -0.0028(13)
Sb1 0.01927(11) 0.02618(11) 0.02266(11) 0.00055(8) 0.00263(8) -0.00075(9)
Cl2 0.0418(6) 0.0512(6) 0.0412(5) -0.0036(4) 0.0133(4) -0.0212(5)
Cl3 0.0796(9) 0.0485(6) 0.0509(6) -0.0205(5) 0.0403(6) -0.0210(6)
Cl4 0.0259(5) 0.0937(9) 0.0521(6) 0.0242(6) 0.0019(5) 0.0171(6)
Cl5 0.0547(8) 0.0879(10) 0.0642(8) 0.0333(7) -0.0141(6) 0.0168(7)
Cl6 0.0765(9) 0.0434(6) 0.0611(7) -0.0198(5) 0.0357(6) -0.0013(6)
Cl7 0.0655(8) 0.0514(6) 0.0499(6) -0.0063(5) 0.0237(6) -0.0322(6)

loop_
_atom_type_symbol
_atom_type_description
_atom_type_scat_dispersion_real
_atom_type_scat_dispersion_imag
_atom_type_scat_source
C C 0.0033 0.0016 'International Tables Vol C Tables 4.2.6.8 and 6.1.1.4'
H H 0.0000 0.0000 'International Tables Vol C Tables 4.2.6.8 and 6.1.1.4'
B B 0.0013 0.0007 'International Tables Vol C Tables 4.2.6.8 and 6.1.1.4'
N N 0.0061 0.0033 'International Tables Vol C Tables 4.2.6.8 and 6.1.1.4'
F F 0.0171 0.0103 'International Tables Vol C Tables 4.2.6.8 and 6.1.1.4'
Sb Sb -0.5866 1.5461 'International Tables Vol C Tables 4.2.6.8 and 6.1.1.4'
W W -0.8490 6.8722 'International Tables Vol C Tables 4.2.6.8 and 6.1.1.4'
Cl Cl 0.1484 0.1585 'International Tables Vol C Tables 4.2.6.8 and 6.1.1.4'

loop_
_geom_angle_atom_site_label_1
_geom_angle_atom_site_label_2
_geom_angle_atom_site_label_3
_geom_angle
_geom_angle_site_symmetry_1
_geom_angle_site_symmetry_3
_geom_angle_publ_flag
F1 W1 C17 87.10(10) . . ?
F1 W1 C16 105.07(10) . . ?
C17 W1 C16 37.47(12) . . ?
F1 W1 N5 163.09(9) . . ?
C17 W1 N5 108.20(11) . . ?
C16 W1 N5 84.30(11) . . ?
F1 W1 N3 84.09(9) . . ?
C17 W1 N3 114.67(11) . . ?
C16 W1 N3 83.83(11) . . ?
N5 W1 N3 82.97(10) . . ?
F1 W1 N1 80.87(9) . . ?
C17 W1 N1 159.22(11) . . ?
C16 W1 N1 163.08(11) . . ?
N5 W1 N1 86.40(10) . . ?
N3 W1 N1 81.03(10) . . ?
F1 W1 Cl1 101.98(6) . . ?
C17 W1 Cl1 81.88(9) . . ?
C16 W1 Cl1 109.54(9) . . ?
N5 W1 Cl1 87.63(7) . . ?
N3 W1 Cl1 162.85(7) . . ?
N1 W1 Cl1 84.11(7) . . ?
C2 N1 N2 107.4(3) . . ?
C2 N1 W1 132.3(2) . . ?
N2 N1 W1 120.29(19) . . ?
C4 N2 N1 109.3(3) . . ?
C4 N2 B1 131.5(3) . . ?
N1 N2 B1 119.2(2) . . ?
N1 C2 C3 108.3(3) . . ?
N1 C2 C1 124.0(3) . . ?
C3 C2 C1 127.6(3) . . ?
C4 C3 C2 107.6(3) . . ?
N2 C4 C3 107.4(3) . . ?
N2 C4 C5 122.4(3) . . ?
C3 C4 C5 130.2(3) . . ?
C7 N3 N4 107.8(2) . . ?
C7 N3 W1 132.3(2) . . ?
N4 N3 W1 119.80(18) . . ?
C9 N4 N3 109.0(2) . . ?
C9 N4 B1 129.7(3) . . ?
N3 N4 B1 121.2(2) . . ?
N3 C7 C8 108.3(3) . . ?
N3 C7 C6 124.0(3) . . ?
C8 C7 C6 127.6(3) . . ?
C9 C8 C7 107.1(3) . . ?
N4 C9 C8 107.8(3) . . ?
N4 C9 C10 122.5(3) . . ?
C8 C9 C10 129.7(3) . . ?
C12 N5 N6 106.6(3) . . ?
C12 N5 W1 132.1(2) . . ?
N6 N5 W1 120.98(19) . . ?
C14 N6 N5 109.6(3) . . ?
C14 N6 B1 130.0(3) . . ?
N5 N6 B1 120.3(2) . . ?
N5 C12 C13 108.5(3) . . ?
N5 C12 C11 124.1(3) . . ?
C13 C12 C11 127.4(3) . . ?
C12 C13 C14 107.1(3) . . ?
N6 C14 C13 108.2(3) . . ?
N6 C14 C15 122.8(3) . . ?
C13 C14 C15 129.0(3) . . ?
N2 B1 N6 107.8(3) . . ?
N2 B1 N4 107.5(3) . . ?
N6 B1 N4 107.9(2) . . ?
C17 C16 C24 144.2(3) . . ?
C17 C16 W1 71.15(19) . . ?
C24 C16 W1 144.5(2) . . ?
C16 C17 C18 149.2(3) . . ?
C16 C17 W1 71.38(19) . . ?
C18 C17 W1 139.1(2) . . ?
C19 C18 C23 119.8(3) . . ?
C19 C18 C17 120.4(3) . . ?
C23 C18 C17 119.8(3) . . ?
C20 C19 C18 120.3(4) . . ?
C21 C20 C19 119.9(4) . . ?
C20 C21 C22 121.1(4) . . ?
C21 C22 C23 119.6(4) . . ?
C18 C23 C22 119.2(4) . . ?
C25 C24 C29 119.2(3) . . ?
C25 C24 C16 118.7(3) . . ?
C29 C24 C16 122.0(3) . . ?
C26 C25 C24 120.5(3) . . ?
C27 C26 C25 119.8(3) . . ?
C28 C27 C26 120.3(3) . . ?
C27 C28 C29 120.2(3) . . ?
C28 C29 C24 120.0(3) . . ?
Cl5 Sb1 Cl6 91.82(6) . . ?
Cl5 Sb1 Cl4 178.83(6) . . ?
Cl6 Sb1 Cl4 89.20(5) . . ?
Cl5 Sb1 Cl3 90.01(6) . . ?
Cl6 Sb1 Cl3 177.91(5) . . ?
Cl4 Sb1 Cl3 88.97(5) . . ?
Cl5 Sb1 Cl7 90.97(5) . . ?
Cl6 Sb1 Cl7 90.70(4) . . ?
Cl4 Sb1 Cl7 89.60(5) . . ?
Cl3 Sb1 Cl7 90.29(4) . . ?
Cl5 Sb1 Cl2 89.58(5) . . ?
Cl6 Sb1 Cl2 89.33(4) . . ?
Cl4 Sb1 Cl2 89.84(4) . . ?
Cl3 Sb1 Cl2 89.66(4) . . ?
Cl7 Sb1 Cl2 179.44(5) . . ?

loop_
_geom_bond_atom_site_label_1
_geom_bond_atom_site_label_2
_geom_bond_distance
_geom_bond_site_symmetry_2
_geom_bond_publ_flag
W1 F1 1.9162(18) . ?
W1 C17 2.035(3) . ?
W1 C16 2.038(3) . ?
W1 N5 2.107(3) . ?
W1 N3 2.144(2) . ?
W1 N1 2.206(3) . ?
W1 Cl1 2.3161(8) . ?
N1 C2 1.356(4) . ?
N1 N2 1.375(4) . ?
N2 C4 1.359(4) . ?
N2 B1 1.527(5) . ?
C1 C2 1.489(6) . ?
C2 C3 1.389(5) . ?
C3 C4 1.375(6) . ?
C4 C5 1.496(6) . ?
N3 C7 1.355(4) . ?
N3 N4 1.374(4) . ?
N4 C9 1.356(4) . ?
N4 B1 1.546(4) . ?
C6 C7 1.488(5) . ?
C7 C8 1.388(5) . ?
C8 C9 1.383(5) . ?
C9 C10 1.484(5) . ?
N5 C12 1.373(4) . ?
N5 N6 1.379(4) . ?
N6 C14 1.336(4) . ?
N6 B1 1.542(4) . ?
C11 C12 1.486(5) . ?
C12 C13 1.377(5) . ?
C13 C14 1.383(5) . ?
C14 C15 1.504(5) . ?
C16 C17 1.308(4) . ?
C16 C24 1.453(4) . ?
C17 C18 1.444(4) . ?
C18 C19 1.394(5) . ?
C18 C23 1.398(5) . ?
C19 C20 1.386(5) . ?
C20 C21 1.368(7) . ?
C21 C22 1.386(7) . ?
C22 C23 1.404(6) . ?
C24 C25 1.397(4) . ?
C24 C29 1.399(5) . ?
C25 C26 1.388(5) . ?
C26 C27 1.388(5) . ?
C27 C28 1.385(5) . ?
C28 C29 1.389(4) . ?
Sb1 Cl5 2.3333(11) . ?
Sb1 Cl6 2.3460(11) . ?
Sb1 Cl4 2.3621(10) . ?
Sb1 Cl3 2.3696(11) . ?
Sb1 Cl7 2.3714(11) . ?
Sb1 Cl2 2.3896(10) . ?

loop_
_platon_squeeze_void_nr
_platon_squeeze_void_average_x
_platon_squeeze_void_average_y
_platon_squeeze_void_average_z
_platon_squeeze_void_volume
_platon_squeeze_void_count_electrons
1 0.000 0.000 0.000 263.6 98.7
2 0.000 0.500 0.500 263.6 98.1
